data_4061654
_journal_name_full Organometallics
_journal_paper_doi 10.1021/om050484d
_journal_year 2005
_chemical_formula_moiety 'C12 H15 N O3 W'
_chemical_formula_sum 'C12 H15 N O3 W'
_chemical_formula_weight 405.10
_space_group_IT_number 14
_symmetry_cell_setting monoclinic
_symmetry_space_group_name_Hall '-P 2yn'
_symmetry_space_group_name_H-M 'P 1 21/n 1'
_cell_angle_alpha 90.00
_cell_angle_beta 92.8780(10)
_cell_angle_gamma 90.00
_cell_formula_units_Z 4
_cell_length_a 7.1578(6)
_cell_length_b 13.4710(12)
_cell_length_c 12.6744(11)
_cell_measurement_temperature 173(2)
_cell_volume 1220.56(18)
_diffrn_ambient_temperature 173(2)
_exptl_crystal_density_diffrn 2.205
_cod_depositor_comments
;
The following automatic conversions were performed:
'_symmetry_cell_setting' value 'Monoclinic' changed to 'monoclinic'
according to '/home/saulius/struct/CIF-dictionaries/cif_core.dic'
dictionary named 'cif_core.dic' version 2.4.1 from 2010-06-29.

Automatic conversion script
Id: cif_fix_enum 1527 2010-12-29 10:47:43Z saulius 
;
_cod_original_sg_symbol_H-M 'P 21/n'
_cod_database_code 4061654

loop_
_symmetry_equiv_pos_as_xyz
'x, y, z'
'-x+1/2, y+1/2, -z+1/2'
'-x, -y, -z'
'x-1/2, -y-1/2, z-1/2'

loop_
_atom_site_label
_atom_site_type_symbol
_atom_site_fract_x
_atom_site_fract_y
_atom_site_fract_z
_atom_site_U_iso_or_equiv
_atom_site_adp_type
_atom_site_occupancy
_atom_site_symmetry_multiplicity
_atom_site_calc_flag
_atom_site_refinement_flags
_atom_site_disorder_assembly
_atom_site_disorder_group
W1 W 0.260209(15) 0.571552(8) 0.234318(9) 0.01783(6) Uani 1 1 d . . .
C1 C 0.1086(4) 0.6712(2) 0.3587(2) 0.0202(6) Uani 1 1 d . . .
C2 C -0.0071(4) 0.6693(2) 0.2625(2) 0.0229(6) Uani 1 1 d . . .
H2A H -0.0372 0.7249 0.2187 0.027 Uiso 1 1 calc R . .
C3 C -0.0684(5) 0.5707(2) 0.2442(3) 0.0275(7) Uani 1 1 d . . .
H3A H -0.1457 0.5485 0.1858 0.033 Uiso 1 1 calc R . .
C4 C 0.0058(4) 0.5106(2) 0.3283(3) 0.0270(7) Uani 1 1 d . . .
H4A H -0.0141 0.4413 0.3365 0.032 Uiso 1 1 calc R . .
C5 C 0.1148(5) 0.5723(2) 0.3978(3) 0.0231(6) Uani 1 1 d . . .
H5A H 0.1814 0.5510 0.4604 0.028 Uiso 1 1 calc R . .
C6 C 0.1829(4) 0.7637(2) 0.4116(2) 0.0219(6) Uani 1 1 d . . .
H6A H 0.0829 0.7935 0.4526 0.026 Uiso 1 1 calc R . .
H6B H 0.2150 0.8121 0.3566 0.026 Uiso 1 1 calc R . .
C7 C 0.3546(4) 0.7468(2) 0.4853(2) 0.0224(6) Uani 1 1 d . . .
H7A H 0.3804 0.8076 0.5274 0.027 Uiso 1 1 calc R . .
H7B H 0.3287 0.6923 0.5349 0.027 Uiso 1 1 calc R . .
N1 N 0.5245(3) 0.72090(18) 0.42579(19) 0.0209(5) Uani 1 1 d . . .
H1A H 0.4846 0.6825 0.3680 0.025 Uiso 1 1 calc R . .
C8 C 0.6158(5) 0.8114(2) 0.3843(3) 0.0341(8) Uani 1 1 d . . .
H8A H 0.7097 0.7918 0.3346 0.051 Uiso 1 1 calc R . .
H8B H 0.6765 0.8485 0.4430 0.051 Uiso 1 1 calc R . .
H8C H 0.5211 0.8534 0.3479 0.051 Uiso 1 1 calc R . .
C9 C 0.6611(5) 0.6608(3) 0.4904(3) 0.0337(8) Uani 1 1 d . . .
H9A H 0.6008 0.5997 0.5132 0.051 Uiso 1 1 calc R . .
H9B H 0.7051 0.6990 0.5526 0.051 Uiso 1 1 calc R . .
H9C H 0.7676 0.6440 0.4481 0.051 Uiso 1 1 calc R . .
C10 C 0.4638(4) 0.4807(2) 0.2734(2) 0.0241(6) Uani 1 1 d . . .
O1 O 0.5796(4) 0.42358(17) 0.2996(3) 0.0382(6) Uani 1 1 d . . .
C11 C 0.2641(5) 0.5149(2) 0.0928(2) 0.0248(6) Uani 1 1 d . . .
O2 O 0.2617(4) 0.48152(17) 0.00802(18) 0.0369(6) Uani 1 1 d . . .
C12 C 0.4338(5) 0.6676(2) 0.1820(2) 0.0243(6) Uani 1 1 d . . .
O3 O 0.5332(3) 0.72964(18) 0.15044(19) 0.0360(6) Uani 1 1 d . . .

loop_
_atom_site_aniso_label
_atom_site_aniso_U_11
_atom_site_aniso_U_22
_atom_site_aniso_U_33
_atom_site_aniso_U_23
_atom_site_aniso_U_13
_atom_site_aniso_U_12
W1 0.02033(8) 0.01773(8) 0.01543(8) -0.00070(4) 0.00102(5) -0.00070(4)
C1 0.0180(14) 0.0245(15) 0.0183(14) -0.0020(11) 0.0030(11) 0.0013(11)
C2 0.0218(15) 0.0265(16) 0.0202(14) 0.0029(12) 0.0002(12) 0.0009(12)
C3 0.0219(15) 0.0350(18) 0.0256(18) -0.0053(12) 0.0011(13) -0.0028(12)
C4 0.0279(16) 0.0241(16) 0.0295(17) -0.0006(13) 0.0064(13) -0.0048(13)
C5 0.0245(16) 0.0272(16) 0.0181(15) 0.0033(11) 0.0051(12) 0.0034(12)
C6 0.0257(15) 0.0201(14) 0.0199(15) -0.0021(11) 0.0018(12) 0.0031(11)
C7 0.0250(15) 0.0259(15) 0.0164(14) -0.0031(11) 0.0006(12) 0.0011(12)
N1 0.0209(12) 0.0230(13) 0.0186(12) -0.0037(10) -0.0003(10) -0.0018(10)
C8 0.040(2) 0.0278(17) 0.0350(19) -0.0015(14) 0.0081(15) -0.0082(14)
C9 0.0265(17) 0.043(2) 0.0317(18) 0.0044(15) -0.0006(14) 0.0077(15)
C10 0.0264(15) 0.0214(15) 0.0247(16) 0.0037(12) 0.0024(12) -0.0028(12)
O1 0.0298(13) 0.0342(14) 0.0505(18) 0.0112(11) 0.0008(12) 0.0044(10)
C11 0.0335(16) 0.0184(15) 0.0222(16) -0.0006(12) -0.0010(13) -0.0004(12)
O2 0.0619(17) 0.0273(13) 0.0212(12) -0.0046(10) -0.0013(11) 0.0015(11)
C12 0.0264(16) 0.0304(16) 0.0162(14) -0.0020(12) 0.0011(12) -0.0011(13)
O3 0.0420(14) 0.0365(14) 0.0304(13) 0.0023(10) 0.0101(11) -0.0132(11)

loop_
_geom_bond_atom_site_label_1
_geom_bond_atom_site_label_2
_geom_bond_distance
_geom_bond_site_symmetry_2
_geom_bond_publ_flag
W1 C12 1.934(3) . ?
W1 C10 1.948(3) . ?
W1 C11 1.950(3) . ?
W1 C3 2.361(3) . ?
W1 C5 2.365(3) . ?
W1 C2 2.365(3) . ?
W1 C4 2.372(3) . ?
W1 C1 2.374(3) . ?
C1 C5 1.422(4) . ?
C1 C2 1.439(4) . ?
C1 C6 1.500(4) . ?
C2 C3 1.415(4) . ?
C2 H2A 0.9500 . ?
C3 C4 1.420(5) . ?
C3 H3A 0.9500 . ?
C4 C5 1.416(4) . ?
C4 H4A 0.9500 . ?
C5 H5A 0.9500 . ?
C6 C7 1.523(4) . ?
C6 H6A 0.9900 . ?
C6 H6B 0.9900 . ?
C7 N1 1.504(4) . ?
C7 H7A 0.9900 . ?
C7 H7B 0.9900 . ?
N1 C9 1.484(4) . ?
N1 C8 1.491(4) . ?
N1 H1A 0.9300 . ?
C8 H8A 0.9800 . ?
C8 H8B 0.9800 . ?
C8 H8C 0.9800 . ?
C9 H9A 0.9800 . ?
C9 H9B 0.9800 . ?
C9 H9C 0.9800 . ?
C10 O1 1.167(4) . ?
C11 O2 1.165(4) . ?
C12 O3 1.180(4) . ?
